data_7104551
loop_
_publ_author_name
'Ni, Jun'
'Zhang, Li-Yi'
'Wen, Hui-Min'
'Chen, Zhong-Ning'

_publ_section_title
;
 Luminescence vapochromic properties of a platinum(II) complex with
 5,5'-bis(trimethylsilylethynyl)-2,2'-bipyridine.
;
_journal_issue 25
_journal_name_full 'Chemical communications (Cambridge, England)'
_journal_page_first 3801
_journal_page_last 3803
_journal_paper_doi 10.1039/b901248f
_journal_volume 34
_journal_year 2009
_chemical_formula_sum 'C45.5 H40.5 Cl4.5 N6 O0.5 Pt Si2'
_chemical_formula_weight 1090.89
_chemical_name_systematic
;
?
;
_space_group_IT_number 15
_symmetry_cell_setting monoclinic
_symmetry_space_group_name_Hall '-C 2yc'
_symmetry_space_group_name_H-M 'C 1 2/c 1'
_atom_sites_solution_hydrogens geom
_atom_sites_solution_primary direct
_atom_sites_solution_secondary difmap
_audit_creation_method SHELXL-97
_cell_angle_alpha 90.00
_cell_angle_beta 112.987(8)
_cell_angle_gamma 90.00
_cell_formula_units_Z 8
_cell_length_a 25.299(11)
_cell_length_b 32.774(13)
_cell_length_c 13.478(6)
_cell_measurement_reflns_used 10834
_cell_measurement_temperature 113.1500
_cell_measurement_theta_max 27.4333
_cell_measurement_theta_min 3.0396
_cell_volume 10288(8)
_computing_cell_refinement 'CrystalClear (Rigaku/MSC Inc., 2005)'
_computing_data_collection 'CrystalClear (Rigaku/MSC Inc., 2005)'
_computing_data_reduction 'CrystalClear (Rigaku/MSC Inc., 2005)'
_computing_molecular_graphics 'Bruker SHELXTL'
_computing_publication_material 'Bruker SHELXTL'
_computing_structure_refinement 'SHELXL-97 (Sheldrick, 1997)'
_computing_structure_solution 'SHELXS-97 (Sheldrick, 1990)'
_diffrn_ambient_temperature 113.1(1)
_diffrn_measured_fraction_theta_full 0.982
_diffrn_measured_fraction_theta_max 0.982
_diffrn_measurement_device_type Saturn70
_diffrn_measurement_method '\w scans'
_diffrn_radiation_monochromator graphite
_diffrn_radiation_source 'fine-focus sealed tube'
_diffrn_radiation_type MoK\a
_diffrn_radiation_wavelength 0.71073
_diffrn_reflns_av_R_equivalents 0.0843
_diffrn_reflns_av_sigmaI/netI 0.0948
_diffrn_reflns_limit_h_max 30
_diffrn_reflns_limit_h_min -30
_diffrn_reflns_limit_k_max 34
_diffrn_reflns_limit_k_min -38
_diffrn_reflns_limit_l_max 16
_diffrn_reflns_limit_l_min -15
_diffrn_reflns_number 32100
_diffrn_reflns_theta_full 25.00
_diffrn_reflns_theta_max 25.00
_diffrn_reflns_theta_min 3.04
_exptl_absorpt_coefficient_mu 3.045
_exptl_absorpt_correction_T_max 0.942
_exptl_absorpt_correction_T_min 0.541
_exptl_absorpt_correction_type multi-scan
_exptl_absorpt_process_details 'SADABS, Bruker(2000)'
_exptl_crystal_colour brown
_exptl_crystal_density_diffrn 1.409
_exptl_crystal_density_method 'not measured'
_exptl_crystal_description Prism
_exptl_crystal_F_000 4342
_exptl_crystal_size_max 0.2000
_exptl_crystal_size_mid 0.0500
_exptl_crystal_size_min 0.0200
_refine_diff_density_max 2.456
_refine_diff_density_min -2.180
_refine_diff_density_rms 0.142
_refine_ls_extinction_coef 0.00069(7)
_refine_ls_extinction_expression Fc^*^=kFc[1+0.001xFc^2^\l^3^/sin(2\q)]^-1/4^
_refine_ls_extinction_method SHELXL
_refine_ls_goodness_of_fit_ref 1.073
_refine_ls_hydrogen_treatment constr
_refine_ls_matrix_type full
_refine_ls_number_parameters 624
_refine_ls_number_reflns 8887
_refine_ls_number_restraints 231
_refine_ls_restrained_S_all 1.081
_refine_ls_R_factor_all 0.0875
_refine_ls_R_factor_gt 0.0685
_refine_ls_shift/su_max 0.006
_refine_ls_shift/su_mean 0.000
_refine_ls_structure_factor_coef Fsqd
_refine_ls_weighting_details 'calc w=1/[\s^2^(Fo^2^)+(0.0812P)^2^+42.2224P] where P=(Fo^2^+2Fc^2^)/3'
_refine_ls_weighting_scheme calc
_refine_ls_wR_factor_gt 0.1636
_refine_ls_wR_factor_ref 0.1806
_reflns_number_gt 6875
_reflns_number_total 8887
_reflns_threshold_expression >2sigma(I)
_cod_data_source_file b901248f.txt
_cod_data_source_block 1.CHCl3
_cod_depositor_comments
;
The following automatic conversions were performed:
'_exptl_absorpt_correction_type' value 'Multi-scan' changed to
'multi-scan' according to
'/home/saulius/struct/CIF-dictionaries/cif_core.dic' dictionary named
'cif_core.dic' version 2.4.1 from 2010-06-29.

Automatic conversion script
Id: cif_fix_enum 1527 2010-12-29 10:47:43Z saulius 
;
_cod_original_sg_symbol_H-M C2/c
_cod_original_formula_sum 'C45.50 H40.5 Cl4.50 N6 O0.50 Pt Si2'
_cod_database_code 7104551

loop_
_symmetry_equiv_pos_as_xyz
'x, y, z'
'-x, y, -z+1/2'
'x+1/2, y+1/2, z'
'-x+1/2, y+1/2, -z+1/2'
'-x, -y, -z'
'x, -y, z-1/2'
'-x+1/2, -y+1/2, -z'
'x+1/2, -y+1/2, z-1/2'

loop_
_atom_site_label
_atom_site_type_symbol
_atom_site_fract_x
_atom_site_fract_y
_atom_site_fract_z
_atom_site_U_iso_or_equiv
_atom_site_adp_type
_atom_site_occupancy
_atom_site_symmetry_multiplicity
_atom_site_calc_flag
_atom_site_refinement_flags
_atom_site_disorder_assembly
_atom_site_disorder_group
Pt1 Pt 0.476640(14) 0.452191(10) 0.61981(3) 0.04037(18) Uani 1 1 d . . .
Si1 Si 0.39355(14) 0.69340(8) 0.6210(3) 0.0635(8) Uani 1 1 d D . .
Si2 Si 0.75310(17) 0.28667(14) 0.7696(4) 0.1201(17) Uani 1 1 d DU . .
C1 C 0.3177(4) 0.6783(4) 0.5747(12) 0.094(4) Uani 1 1 d D . .
H1A H 0.3136 0.6573 0.6209 0.141 Uiso 1 1 calc R . .
H1B H 0.3047 0.6682 0.5022 0.141 Uiso 1 1 calc R . .
H1C H 0.2950 0.7015 0.5768 0.141 Uiso 1 1 calc R . .
C2 C 0.4213(6) 0.7092(3) 0.7632(6) 0.082(4) Uani 1 1 d D . .
H2A H 0.4003 0.7325 0.7708 0.123 Uiso 1 1 calc R . .
H2B H 0.4612 0.7161 0.7865 0.123 Uiso 1 1 calc R . .
H2C H 0.4170 0.6872 0.8064 0.123 Uiso 1 1 calc R . .
C3 C 0.4046(6) 0.7345(3) 0.5382(10) 0.086(4) Uani 1 1 d D . .
H3A H 0.4445 0.7419 0.5658 0.129 Uiso 1 1 calc R . .
H3B H 0.3822 0.7579 0.5405 0.129 Uiso 1 1 calc R . .
H3C H 0.3928 0.7253 0.4651 0.129 Uiso 1 1 calc R . .
C4 C 0.4364(5) 0.6486(3) 0.6142(8) 0.060(2) Uani 1 1 d DU . .
C5 C 0.4658(4) 0.6192(3) 0.6162(7) 0.051(2) Uani 1 1 d DU . .
C6 C 0.4762(4) 0.5460(2) 0.6175(6) 0.0390(19) Uani 1 1 d U . .
H6A H 0.4374 0.5440 0.6047 0.047 Uiso 1 1 calc R . .
C7 C 0.4999(4) 0.5838(3) 0.6262(7) 0.0420(17) Uani 1 1 d U . .
C8 C 0.5604(4) 0.5866(3) 0.6544(7) 0.0444(18) Uani 1 1 d U . .
H8A H 0.5805 0.6111 0.6693 0.053 Uiso 1 1 calc R . .
C9 C 0.5852(4) 0.5506(2) 0.6574(6) 0.0382(17) Uani 1 1 d U . .
H9A H 0.6234 0.5519 0.6655 0.046 Uiso 1 1 calc R . .
C10 C 0.5646(4) 0.5133(2) 0.6509(6) 0.0404(17) Uani 1 1 d U . .
C11 C 0.5956(4) 0.4751(3) 0.6591(6) 0.042(2) Uani 1 1 d . . .
C12 C 0.6513(4) 0.4713(3) 0.6694(7) 0.050(2) Uani 1 1 d . . .
H12A H 0.6720 0.4946 0.6682 0.060 Uiso 1 1 calc R . .
C13 C 0.6766(4) 0.4351(3) 0.6810(8) 0.053(2) Uani 1 1 d . . .
H13A H 0.7145 0.4331 0.6881 0.064 Uiso 1 1 calc R . .
C14 C 0.6455(4) 0.3998(3) 0.6825(7) 0.051(2) Uani 1 1 d . A .
C15 C 0.5879(4) 0.4036(3) 0.6649(7) 0.048(2) Uani 1 1 d . . .
H15A H 0.5663 0.3803 0.6623 0.057 Uiso 1 1 calc R . .
C16 C 0.6733(4) 0.3599(3) 0.7023(8) 0.057(3) Uani 1 1 d . . .
C17 C 0.7024(5) 0.3291(3) 0.7254(10) 0.075(3) Uani 1 1 d . A .
C21 C 0.3990(4) 0.4699(3) 0.5895(7) 0.044(2) Uani 1 1 d . . .
C22 C 0.3539(4) 0.4861(3) 0.5747(7) 0.050(2) Uani 1 1 d . . .
C23 C 0.2519(4) 0.4902(3) 0.5616(9) 0.067(3) Uani 1 1 d . . .
H23A H 0.2490 0.4619 0.5606 0.080 Uiso 1 1 calc R . .
C24 C 0.3025(4) 0.5082(3) 0.5656(7) 0.051(2) Uani 1 1 d . . .
C25 C 0.3025(4) 0.5522(3) 0.5645(8) 0.054(2) Uani 1 1 d . . .
H25A H 0.3352 0.5656 0.5660 0.065 Uiso 1 1 calc R . .
C26 C 0.2589(4) 0.5740(3) 0.5615(7) 0.044(2) Uani 1 1 d . . .
H26A H 0.2615 0.6023 0.5622 0.052 Uiso 1 1 calc R . .
C27 C 0.2099(4) 0.5563(3) 0.5575(8) 0.051(2) Uani 1 1 d . . .
C28 C 0.1627(4) 0.5825(3) 0.5539(9) 0.063(3) Uani 1 1 d . . .
C29 C 0.1137(4) 0.5644(3) 0.5473(10) 0.067(3) Uani 1 1 d . . .
H29A H 0.1102 0.5362 0.5429 0.081 Uiso 1 1 calc R . .
C30 C 0.1218(5) 0.6477(3) 0.5560(11) 0.081(4) Uani 1 1 d . . .
H30A H 0.1243 0.6761 0.5585 0.098 Uiso 1 1 calc R . .
C31 C 0.0720(5) 0.6295(4) 0.5516(11) 0.082(4) Uani 1 1 d . . .
H31A H 0.0411 0.6449 0.5518 0.099 Uiso 1 1 calc R . .
C32 C 0.0698(5) 0.5877(4) 0.5470(12) 0.095(4) Uani 1 1 d . . .
H32A H 0.0364 0.5748 0.5435 0.113 Uiso 1 1 calc R . .
C33 C 0.4544(4) 0.3948(3) 0.6105(7) 0.047(2) Uani 1 1 d . . .
C34 C 0.4467(4) 0.3580(3) 0.6071(7) 0.047(2) Uani 1 1 d . . .
C35 C 0.4031(5) 0.2960(3) 0.6430(9) 0.063(3) Uani 1 1 d . . .
H35A H 0.3799 0.3133 0.6634 0.076 Uiso 1 1 calc R . .
C36 C 0.4414(4) 0.3141(3) 0.6088(7) 0.051(2) Uani 1 1 d . . .
C37 C 0.4759(5) 0.2880(3) 0.5827(11) 0.073(3) Uani 1 1 d . . .
H37A H 0.5043 0.2986 0.5626 0.088 Uiso 1 1 calc R . .
C38 C 0.4697(5) 0.2464(3) 0.5853(11) 0.079(4) Uani 1 1 d . . .
H38A H 0.4920 0.2289 0.5636 0.095 Uiso 1 1 calc R . .
C39 C 0.4296(4) 0.2316(3) 0.6211(9) 0.061(3) Uani 1 1 d . . .
C40 C 0.4211(6) 0.1869(3) 0.6303(16) 0.119(4) Uani 1 1 d DU . .
C41 C 0.3819(6) 0.1714(3) 0.6656(15) 0.116(4) Uani 1 1 d DU . .
H41A H 0.3601 0.1893 0.6878 0.139 Uiso 1 1 calc R . .
C42 C 0.3732(7) 0.1304(3) 0.6699(17) 0.130(4) Uani 1 1 d DU . .
H42A H 0.3476 0.1202 0.6981 0.156 Uiso 1 1 calc R . .
C43 C 0.4031(8) 0.1051(5) 0.6315(19) 0.154(5) Uani 1 1 d DU . .
H43A H 0.3985 0.0770 0.6320 0.184 Uiso 1 1 calc R . .
C44 C 0.4398(8) 0.1219(4) 0.5922(18) 0.158(5) Uani 1 1 d DU . .
H44A H 0.4594 0.1043 0.5644 0.189 Uiso 1 1 calc R . .
N1 N 0.5070(3) 0.5109(2) 0.6268(5) 0.0383(15) Uani 1 1 d U . .
N2 N 0.5627(3) 0.4409(2) 0.6514(5) 0.0447(17) Uani 1 1 d . . .
N3 N 0.3955(4) 0.2562(3) 0.6500(8) 0.065(2) Uani 1 1 d . . .
N4 N 0.4500(7) 0.1620(3) 0.5905(15) 0.145(4) Uani 1 1 d DU . .
N5 N 0.2051(4) 0.5139(3) 0.5592(8) 0.083(3) Uani 1 1 d . . .
N6 N 0.1685(5) 0.6253(3) 0.5567(10) 0.096(3) Uani 1 1 d . . .
C01 C 0.3079(5) 0.3935(3) 0.4306(8) 0.063(3) Uani 1 1 d . . .
H01A H 0.3453 0.4064 0.4686 0.076 Uiso 1 1 calc R . .
Cl01 Cl 0.31724(15) 0.35179(10) 0.3574(3) 0.0885(10) Uani 1 1 d . . .
Cl02 Cl 0.26115(12) 0.42976(10) 0.3446(2) 0.0734(8) Uani 1 1 d . . .
Cl03 Cl 0.28161(14) 0.37637(10) 0.5275(2) 0.0784(8) Uani 1 1 d . . .
O01 O -0.0252(10) 0.6756(9) -0.715(3) 0.23(2) Uani 0.50 1 d PU . .
C18 C 0.7231(17) 0.2400(7) 0.695(2) 0.094(8) Uani 0.497(19) 1 d PDU A 1
H18A H 0.7175 0.2436 0.6205 0.142 Uiso 0.497(19) 1 calc PR A 1
H18B H 0.6869 0.2342 0.6992 0.142 Uiso 0.497(19) 1 calc PR A 1
H18C H 0.7491 0.2178 0.7249 0.142 Uiso 0.497(19) 1 calc PR A 1
C19 C 0.7578(13) 0.2746(9) 0.9069(12) 0.117(7) Uani 0.497(19) 1 d PDU A 1
H19A H 0.7840 0.2524 0.9359 0.175 Uiso 0.497(19) 1 calc PR A 1
H19B H 0.7205 0.2670 0.9038 0.175 Uiso 0.497(19) 1 calc PR A 1
H19C H 0.7712 0.2981 0.9523 0.175 Uiso 0.497(19) 1 calc PR A 1
C20 C 0.8261(8) 0.2987(13) 0.784(3) 0.160(10) Uani 0.497(19) 1 d PDU A 1
H20A H 0.8264 0.3052 0.7151 0.240 Uiso 0.497(19) 1 calc PR A 1
H20B H 0.8505 0.2756 0.8141 0.240 Uiso 0.497(19) 1 calc PR A 1
H20C H 0.8400 0.3217 0.8318 0.240 Uiso 0.497(19) 1 calc PR A 1
C18' C 0.7142(17) 0.2385(8) 0.743(3) 0.125(11) Uani 0.503(19) 1 d PDU A 2
H18D H 0.7020 0.2318 0.6677 0.188 Uiso 0.503(19) 1 calc PR A 2
H18E H 0.6812 0.2409 0.7608 0.188 Uiso 0.503(19) 1 calc PR A 2
H18F H 0.7388 0.2173 0.7855 0.188 Uiso 0.503(19) 1 calc PR A 2
C19' C 0.8066(11) 0.2965(10) 0.9041(13) 0.122(8) Uani 0.503(19) 1 d PDU A 2
H19D H 0.8398 0.3090 0.8987 0.183 Uiso 0.503(19) 1 calc PR A 2
H19E H 0.8175 0.2713 0.9429 0.183 Uiso 0.503(19) 1 calc PR A 2
H19F H 0.7908 0.3146 0.9416 0.183 Uiso 0.503(19) 1 calc PR A 2
C20' C 0.7917(15) 0.2895(12) 0.679(2) 0.155(10) Uani 0.503(19) 1 d PDU A 2
H20D H 0.7646 0.2934 0.6058 0.233 Uiso 0.503(19) 1 calc PR A 2
H20E H 0.8124 0.2646 0.6830 0.233 Uiso 0.503(19) 1 calc PR A 2
H20F H 0.8181 0.3120 0.6993 0.233 Uiso 0.503(19) 1 calc PR A 2
C02 C 0.404(2) 0.0539(15) -0.694(4) 0.333(15) Uani 0.25 1 d PDU B 1
H02A H 0.4043 0.0599 -0.6228 0.400 Uiso 0.25 1 calc PR B 1
Cl4 Cl 0.339(2) 0.029(3) -0.769(5) 0.40(2) Uani 0.25 1 d PDU B 1
Cl5 Cl 0.409(3) 0.1006(14) -0.755(4) 0.45(4) Uani 0.25 1 d PDU B 1
Cl6 Cl 0.463(3) 0.0224(13) -0.676(5) 0.335(14) Uani 0.25 1 d PDU B 1
C02' C 0.403(2) 0.0368(13) -0.715(3) 0.330(15) Uani 0.25 1 d PDU C 2
H02B H 0.4105 0.0581 -0.7590 0.396 Uiso 0.25 1 calc PR C 2
Cl4' Cl 0.340(3) 0.011(3) -0.798(5) 0.40(2) Uani 0.25 1 d PDU C 2
Cl5' Cl 0.3940(16) 0.0609(9) -0.606(3) 0.310(14) Uani 0.25 1 d PDU C 2
Cl6' Cl 0.462(2) 0.0035(11) -0.671(6) 0.314(14) Uani 0.25 1 d PDU C 2

loop_
_atom_site_aniso_label
_atom_site_aniso_U_11
_atom_site_aniso_U_22
_atom_site_aniso_U_33
_atom_site_aniso_U_23
_atom_site_aniso_U_13
_atom_site_aniso_U_12
Pt1 0.0492(3) 0.0390(3) 0.0344(3) -0.00175(13) 0.01805(18) 0.00111(14)
Si1 0.085(2) 0.0411(15) 0.0719(19) 0.0020(14) 0.0381(17) 0.0104(14)
Si2 0.081(2) 0.089(3) 0.151(4) -0.033(3) 0.003(2) 0.047(2)
C1 0.099(9) 0.084(9) 0.115(11) -0.024(8) 0.059(9) -0.005(8)
C2 0.126(10) 0.052(7) 0.084(8) -0.008(6) 0.059(8) 0.007(7)
C3 0.109(10) 0.049(7) 0.109(10) 0.016(6) 0.052(8) 0.021(7)
C4 0.080(6) 0.049(5) 0.053(5) 0.003(4) 0.030(5) 0.000(5)
C5 0.069(5) 0.055(5) 0.035(4) 0.003(4) 0.026(4) 0.009(4)
C6 0.050(4) 0.042(4) 0.029(4) -0.001(3) 0.021(3) 0.003(3)
C7 0.058(4) 0.033(4) 0.040(4) -0.003(3) 0.024(3) 0.001(3)
C8 0.062(4) 0.029(4) 0.047(4) -0.004(3) 0.026(4) -0.010(3)
C9 0.077(5) 0.028(3) 0.029(4) 0.003(3) 0.042(4) 0.012(3)
C10 0.063(4) 0.028(4) 0.034(4) -0.001(3) 0.024(4) -0.001(3)
C11 0.057(5) 0.042(5) 0.028(4) 0.004(4) 0.016(4) 0.001(4)
C12 0.057(5) 0.052(6) 0.045(5) 0.010(4) 0.023(5) -0.004(5)
C13 0.051(5) 0.056(6) 0.056(6) -0.004(5) 0.022(5) 0.000(5)
C14 0.057(5) 0.057(6) 0.044(5) -0.005(4) 0.024(4) 0.014(5)
C15 0.056(5) 0.049(5) 0.045(5) 0.010(4) 0.027(4) 0.012(4)
C16 0.042(5) 0.074(7) 0.059(6) -0.003(5) 0.024(5) 0.010(5)
C17 0.065(6) 0.059(7) 0.087(8) -0.012(6) 0.015(6) 0.016(6)
C21 0.062(6) 0.033(4) 0.037(5) -0.007(4) 0.018(4) 0.001(4)
C22 0.058(5) 0.048(5) 0.045(5) -0.005(4) 0.023(4) -0.008(5)
C23 0.057(6) 0.057(6) 0.089(8) -0.008(6) 0.033(6) 0.003(5)
C24 0.054(5) 0.053(6) 0.045(5) -0.005(4) 0.017(4) -0.003(4)
C25 0.056(5) 0.059(6) 0.052(6) 0.002(4) 0.024(5) -0.002(5)
C26 0.053(5) 0.030(4) 0.051(5) 0.001(4) 0.024(4) 0.007(4)
C27 0.040(5) 0.063(6) 0.046(5) 0.016(5) 0.010(4) 0.007(4)
C28 0.062(6) 0.054(6) 0.073(7) -0.008(5) 0.026(5) 0.007(5)
C29 0.050(5) 0.032(5) 0.123(10) -0.005(6) 0.038(6) -0.001(4)
C30 0.089(8) 0.041(6) 0.115(10) 0.002(6) 0.041(8) 0.017(6)
C31 0.069(7) 0.065(8) 0.108(10) 0.005(7) 0.030(7) 0.017(6)
C32 0.063(7) 0.082(9) 0.134(12) -0.001(8) 0.034(8) 0.006(7)
C33 0.049(5) 0.062(6) 0.034(5) 0.001(4) 0.021(4) 0.004(5)
C34 0.051(5) 0.039(5) 0.049(5) 0.001(4) 0.018(4) 0.003(4)
C35 0.066(6) 0.051(6) 0.074(7) -0.003(5) 0.029(6) -0.001(5)
C36 0.052(5) 0.044(5) 0.048(5) 0.009(4) 0.009(4) 0.004(4)
C37 0.088(8) 0.045(6) 0.111(9) -0.008(6) 0.065(7) -0.004(5)
C38 0.110(9) 0.038(6) 0.125(10) -0.010(6) 0.085(8) 0.011(6)
C39 0.063(6) 0.047(6) 0.078(7) 0.007(5) 0.034(6) -0.008(5)
C40 0.117(7) 0.040(5) 0.245(11) 0.037(6) 0.120(7) 0.011(5)
C41 0.109(7) 0.044(5) 0.233(11) 0.048(6) 0.108(7) 0.011(5)
C42 0.119(7) 0.056(6) 0.254(11) 0.039(7) 0.113(8) 0.004(6)
C43 0.151(8) 0.061(7) 0.285(12) 0.032(8) 0.124(8) 0.001(6)
C44 0.160(8) 0.066(7) 0.293(11) 0.024(8) 0.139(8) 0.007(7)
N1 0.043(3) 0.046(4) 0.027(3) 0.003(3) 0.016(3) 0.014(3)
N2 0.060(4) 0.047(4) 0.030(4) 0.003(3) 0.020(3) 0.004(4)
N3 0.064(5) 0.058(5) 0.086(6) 0.003(5) 0.042(5) 0.003(4)
N4 0.151(7) 0.060(6) 0.277(11) 0.025(7) 0.141(7) 0.009(6)
N5 0.072(6) 0.081(7) 0.085(7) -0.008(6) 0.017(5) 0.010(5)
N6 0.094(7) 0.073(7) 0.122(9) 0.005(7) 0.044(7) 0.010(6)
C01 0.070(6) 0.057(6) 0.054(6) -0.002(5) 0.017(5) -0.007(5)
Cl01 0.104(2) 0.080(2) 0.083(2) -0.0346(17) 0.0374(18) -0.0268(18)
Cl02 0.0663(15) 0.083(2) 0.0581(16) 0.0116(14) 0.0107(13) -0.0184(15)
Cl03 0.090(2) 0.079(2) 0.0730(19) 0.0170(15) 0.0400(16) 0.0011(16)
O01 0.12(2) 0.16(2) 0.29(4) 0.09(3) -0.05(2) 0.009(16)
C18 0.137(19) 0.051(11) 0.090(17) 0.018(11) 0.038(18) 0.054(10)
C19 0.102(12) 0.098(12) 0.135(9) -0.034(8) 0.029(9) 0.021(9)
C20 0.146(10) 0.160(14) 0.172(14) 0.002(10) 0.060(10) 0.003(9)
C18' 0.13(2) 0.078(15) 0.13(3) 0.010(19) 0.006(18) 0.043(11)
C19' 0.111(11) 0.114(12) 0.129(8) 0.000(9) 0.034(7) 0.010(9)
C20' 0.155(14) 0.148(15) 0.149(11) -0.011(10) 0.044(10) 0.019(9)
C02 0.33(2) 0.18(2) 0.55(4) -0.09(2) 0.23(3) -0.05(2)
Cl4 0.30(2) 0.79(7) 0.10(3) 0.02(3) 0.08(2) -0.13(3)
Cl5 0.78(10) 0.23(4) 0.25(5) -0.02(3) 0.09(6) 0.04(3)
Cl6 0.314(19) 0.19(3) 0.55(4) -0.04(3) 0.22(2) -0.05(2)
C02' 0.32(2) 0.18(2) 0.55(4) -0.08(3) 0.23(3) -0.04(2)
Cl4' 0.33(2) 0.78(7) 0.10(3) 0.02(2) 0.09(2) -0.14(3)
Cl5' 0.33(3) 0.133(19) 0.53(4) -0.08(2) 0.24(3) -0.100(19)
Cl6' 0.29(2) 0.16(3) 0.55(4) -0.03(3) 0.23(2) -0.06(2)

loop_
_atom_type_symbol
_atom_type_description
_atom_type_scat_dispersion_real
_atom_type_scat_dispersion_imag
_atom_type_scat_source
C C 0.0033 0.0016 'International Tables Vol C Tables 4.2.6.8 and 6.1.1.4'
N N 0.0061 0.0033 'International Tables Vol C Tables 4.2.6.8 and 6.1.1.4'
Si Si 0.0817 0.0704 'International Tables Vol C Tables 4.2.6.8 and 6.1.1.4'
Cl Cl 0.1484 0.1585 'International Tables Vol C Tables 4.2.6.8 and 6.1.1.4'
Pt Pt -1.7033 8.3905 'International Tables Vol C Tables 4.2.6.8 and 6.1.1.4'
O O 0.0106 0.0060 'International Tables Vol C Tables 4.2.6.8 and 6.1.1.4'
H H 0.0000 0.0000 'International Tables Vol C Tables 4.2.6.8 and 6.1.1.4'

loop_
_geom_angle_atom_site_label_1
_geom_angle_atom_site_label_2
_geom_angle_atom_site_label_3
_geom_angle
_geom_angle_site_symmetry_1
_geom_angle_site_symmetry_3
_geom_angle_publ_flag
C21 Pt1 C33 91.8(4) . . ?
C21 Pt1 N1 93.4(3) . . ?
C33 Pt1 N1 174.4(3) . . ?
C21 Pt1 N2 172.7(3) . . ?
C33 Pt1 N2 95.4(3) . . ?
N1 Pt1 N2 79.3(3) . . ?
C21 Pt1 Pt1 98.1(2) . 2_656 ?
C33 Pt1 Pt1 92.5(2) . 2_656 ?
N1 Pt1 Pt1 88.78(17) . 2_656 ?
N2 Pt1 Pt1 82.42(19) . 2_656 ?
C1 Si1 C3 112.1(7) . . ?
C1 Si1 C2 110.7(6) . . ?
C3 Si1 C2 109.8(6) . . ?
C1 Si1 C4 108.9(6) . . ?
C3 Si1 C4 108.7(5) . . ?
C2 Si1 C4 106.4(5) . . ?
C19' Si2 C18' 119.1(14) . . ?
C19' Si2 C20 61.6(15) . . ?
C18' Si2 C20 131(2) . . ?
C19' Si2 C18 133.4(17) . . ?
C18' Si2 C18 24.2(14) . . ?
C20 Si2 C18 115.3(15) . . ?
C19' Si2 C17 110.1(11) . . ?
C18' Si2 C17 109.9(15) . . ?
C20 Si2 C17 115.1(15) . . ?
C18 Si2 C17 111.7(14) . . ?
C19' Si2 C20' 105.8(13) . . ?
C18' Si2 C20' 107.3(14) . . ?
C20 Si2 C20' 44.3(14) . . ?
C18 Si2 C20' 83.6(15) . . ?
C17 Si2 C20' 103.4(14) . . ?
C19' Si2 C19 46.3(12) . . ?
C18' Si2 C19 80.3(14) . . ?
C20 Si2 C19 105.7(13) . . ?
C18 Si2 C19 102.9(12) . . ?
C17 Si2 C19 104.6(10) . . ?
C20' Si2 C19 146.3(15) . . ?
C5 C4 Si1 176.2(9) . . ?
C4 C5 C7 175.6(10) . . ?
C7 C6 N1 122.8(8) . . ?
C6 C7 C5 120.2(8) . . ?
C6 C7 C8 118.2(8) . . ?
C5 C7 C8 121.4(8) . . ?
C9 C8 C7 113.2(8) . . ?
C10 C9 C8 130.7(9) . . ?
C9 C10 N1 115.3(8) . . ?
C9 C10 C11 127.3(8) . . ?
N1 C10 C11 117.3(7) . . ?
C12 C11 N2 120.2(8) . . ?
C12 C11 C10 126.0(8) . . ?
N2 C11 C10 113.7(8) . . ?
C13 C12 C11 121.5(9) . . ?
C12 C13 C14 119.5(9) . . ?
C15 C14 C13 118.6(9) . . ?
C15 C14 C16 120.7(9) . . ?
C13 C14 C16 120.6(8) . . ?
N2 C15 C14 120.7(9) . . ?
C17 C16 C14 172.3(11) . . ?
C16 C17 Si2 173.4(10) . . ?
C22 C21 Pt1 171.1(8) . . ?
C21 C22 C24 174.4(10) . . ?
C24 C23 N5 121.4(10) . . ?
C23 C24 C25 115.3(9) . . ?
C23 C24 C22 124.8(9) . . ?
C25 C24 C22 119.8(9) . . ?
C26 C25 C24 123.1(9) . . ?
C25 C26 C27 121.1(9) . . ?
C26 C27 N5 120.9(9) . . ?
C26 C27 C28 118.3(9) . . ?
N5 C27 C28 120.8(9) . . ?
C29 C28 N6 121.6(10) . . ?
C29 C28 C27 117.8(9) . . ?
N6 C28 C27 120.6(10) . . ?
C28 C29 C32 119.3(10) . . ?
C31 C30 N6 122.3(11) . . ?
C32 C31 C30 117.1(11) . . ?
C29 C32 C31 123.1(12) . . ?
C34 C33 Pt1 172.9(8) . . ?
C33 C34 C36 176.2(10) . . ?
N3 C35 C36 126.4(10) . . ?
C35 C36 C37 115.2(9) . . ?
C35 C36 C34 121.4(9) . . ?
C37 C36 C34 123.3(9) . . ?
C36 C37 C38 121.8(11) . . ?
C37 C38 C39 117.8(10) . . ?
N3 C39 C38 122.5(9) . . ?
N3 C39 C40 115.8(9) . . ?
C38 C39 C40 121.7(10) . . ?
N4 C40 C41 120.0(12) . . ?
N4 C40 C39 116.5(10) . . ?
C41 C40 C39 123.1(10) . . ?
C40 C41 C42 122.4(12) . . ?
C43 C42 C41 117.5(14) . . ?
C44 C43 C42 118.3(15) . . ?
N4 C44 C43 124.8(15) . . ?
C10 N1 C6 119.3(7) . . ?
C10 N1 Pt1 114.2(5) . . ?
C6 N1 Pt1 126.3(6) . . ?
C15 N2 C11 119.0(8) . . ?
C15 N2 Pt1 125.9(6) . . ?
C11 N2 Pt1 115.1(6) . . ?
C35 N3 C39 116.2(9) . . ?
C40 N4 C44 116.9(13) . . ?
C27 N5 C23 118.1(10) . . ?
C30 N6 C28 116.5(11) . . ?
Cl01 C01 Cl02 111.1(6) . . ?
Cl01 C01 Cl03 109.8(6) . . ?
Cl02 C01 Cl03 110.6(6) . . ?
Cl5 C02 Cl4 111.1(9) . . ?
Cl5 C02 Cl6 111.4(9) . . ?
Cl4 C02 Cl6 111.0(9) . . ?
Cl5' C02' Cl4' 111.1(9) . . ?
Cl5' C02' Cl6' 111.4(9) . . ?
Cl4' C02' Cl6' 111.2(9) . . ?

loop_
_geom_bond_atom_site_label_1
_geom_bond_atom_site_label_2
_geom_bond_distance
_geom_bond_site_symmetry_2
_geom_bond_publ_flag
Pt1 C21 1.932(10) . ?
Pt1 C33 1.953(10) . ?
Pt1 N1 2.059(7) . ?
Pt1 N2 2.081(8) . ?
Pt1 Pt1 3.2363(15) 2_656 ?
Si1 C1 1.840(7) . ?
Si1 C3 1.840(7) . ?
Si1 C2 1.839(7) . ?
Si1 C4 1.848(10) . ?
Si2 C19' 1.819(8) . ?
Si2 C18' 1.821(8) . ?
Si2 C20 1.822(8) . ?
Si2 C18 1.826(8) . ?
Si2 C17 1.828(11) . ?
Si2 C20' 1.845(8) . ?
Si2 C19 1.851(8) . ?
C4 C5 1.210(8) . ?
C5 C7 1.423(12) . ?
C6 C7 1.362(11) . ?
C6 N1 1.369(10) . ?
C7 C8 1.428(12) . ?
C8 C9 1.330(11) . ?
C9 C10 1.317(11) . ?
C10 N1 1.366(11) . ?
C10 C11 1.458(12) . ?
C11 C12 1.368(13) . ?
C11 N2 1.376(11) . ?
C12 C13 1.328(13) . ?
C13 C14 1.404(14) . ?
C14 C15 1.388(12) . ?
C14 C16 1.458(14) . ?
C15 N2 1.359(11) . ?
C16 C17 1.214(14) . ?
C21 C22 1.204(12) . ?
C22 C24 1.452(13) . ?
C23 C24 1.391(13) . ?
C23 N5 1.404(13) . ?
C24 C25 1.441(13) . ?
C25 C26 1.302(12) . ?
C26 C27 1.350(12) . ?
C27 N5 1.396(14) . ?
C27 C28 1.458(14) . ?
C28 C29 1.343(14) . ?
C28 N6 1.412(14) . ?
C29 C32 1.346(15) . ?
C30 C31 1.374(17) . ?
C30 N6 1.388(15) . ?
C31 C32 1.373(17) . ?
C33 C34 1.221(13) . ?
C34 C36 1.444(13) . ?
C35 N3 1.328(13) . ?
C35 C36 1.362(14) . ?
C36 C37 1.363(14) . ?
C37 C38 1.374(14) . ?
C38 C39 1.372(14) . ?
C39 N3 1.344(13) . ?
C39 C40 1.493(14) . ?
C40 N4 1.340(9) . ?
C40 C41 1.357(9) . ?
C41 C42 1.365(9) . ?
C42 C43 1.355(9) . ?
C43 C44 1.351(9) . ?
C44 N4 1.342(9) . ?
C01 Cl01 1.755(11) . ?
C01 Cl02 1.756(11) . ?
C01 Cl03 1.772(11) . ?
C02 Cl5 1.759(10) . ?
C02 Cl4 1.760(10) . ?
C02 Cl6 1.760(10) . ?
C02' Cl5' 1.758(10) . ?
C02' Cl4' 1.758(10) . ?
C02' Cl6' 1.759(10) . ?

loop_
_geom_hbond_atom_site_label_D
_geom_hbond_atom_site_label_H
_geom_hbond_atom_site_label_A
_geom_hbond_distance_DH
_geom_hbond_distance_HA
_geom_hbond_distance_DA
_geom_hbond_angle_DHA
_geom_hbond_site_symmetry_A
C31 H31A N4 0.93 2.62 3.495(18) 157.0 3_455
C19 H19C Cl03 0.96 2.94 3.68(3) 134.5 2_656
C01 H01A Cg1 0.98 2.74 3.471 131.8 1_555
C01 H01A Cg2 0.98 2.78 3.513 128.8 1_555
